data_4087500
loop_
_publ_author_name
'Coe, Benjamin J.'
'Foxon, Simon P.'
'Pilkington, Rachel A.'
'S\'anchez, Sergio'
'Whittaker, Daniel'
'Clays, Koen'
'Depotter, Griet'
'Brunschwig, Bruce S.'

_publ_section_title
;
 Nonlinear Optical Chromophores with Two Ferrocenyl, Octamethylferrocenyl,
 or 4-(Diphenylamino)phenyl Groups Attached to Rhenium(I) or Zinc(II)
 Centers
;
_journal_issue 9
_journal_name_full Organometallics
_journal_page_first 1701
_journal_paper_doi 10.1021/acs.organomet.5b00193
_journal_volume 34
_journal_year 2015
_chemical_formula_moiety 'C38 H34 Fe2 N2 O4 Zn, C H Cl3'
_chemical_formula_sum 'C39 H35 Cl3 Fe2 N2 O4 Zn'
_chemical_formula_weight 879.11
_space_group_crystal_system triclinic
_space_group_IT_number 2
_space_group_name_Hall '-P 1'
_space_group_name_H-M_alt 'P -1'
_atom_sites_solution_hydrogens geom
_atom_sites_solution_primary direct
_atom_sites_solution_secondary difmap
_audit_creation_date 2014-05-22
_audit_creation_method
;
Olex2 1.2
(compiled 2014.03.20 svn.r2914 for OlexSys, GUI svn.r4816)
;
_cell_angle_alpha 84.808(2)
_cell_angle_beta 73.656(2)
_cell_angle_gamma 84.961(2)
_cell_formula_units_Z 2
_cell_length_a 9.8429(3)
_cell_length_b 12.5224(3)
_cell_length_c 15.4312(4)
_cell_measurement_reflns_used 7379
_cell_measurement_temperature 100
_cell_measurement_theta_max 68.38
_cell_measurement_theta_min 3.55
_cell_volume 1813.77(9)
_computing_molecular_graphics 'Olex2 (Dolomanov et al., 2009)'
_computing_publication_material 'Olex2 (Dolomanov et al., 2009)'
_computing_structure_refinement 'XL (Sheldrick, 2008)'
_computing_structure_solution 'XS (Sheldrick, 2008)'
_diffrn_ambient_temperature 100
_diffrn_measured_fraction_theta_full 0.962
_diffrn_measured_fraction_theta_max 0.962
_diffrn_measurement_device_type 'Bruker APEX-II CCD'
_diffrn_measurement_method '\f and \w scans'
_diffrn_radiation_monochromator graphite
_diffrn_radiation_type CuK\a
_diffrn_radiation_wavelength 1.54178
_diffrn_reflns_av_R_equivalents 0.0758
_diffrn_reflns_av_unetI/netI 0.0756
_diffrn_reflns_limit_h_max 10
_diffrn_reflns_limit_h_min -11
_diffrn_reflns_limit_k_max 14
_diffrn_reflns_limit_k_min -14
_diffrn_reflns_limit_l_max 18
_diffrn_reflns_limit_l_min -18
_diffrn_reflns_number 21512
_diffrn_reflns_theta_full 66.58
_diffrn_reflns_theta_max 66.58
_diffrn_reflns_theta_min 2.99
_diffrn_source 'fine-focus sealed tube'
_diffrn_standards_number 0
_exptl_absorpt_coefficient_mu 9.494
_exptl_absorpt_correction_T_max 0.7531
_exptl_absorpt_correction_T_min 0.2889
_exptl_absorpt_correction_type multi-scan
_exptl_absorpt_process_details
;
SADABS-2008/1 (Bruker,2008) was used for absorption correction.
wR2(int) was 0.1565 before and 0.0831 after correction.
The Ratio of minimum to maximum transmission is 0.3836.
The \l/2 correction factor is 0.0000.
;
_exptl_crystal_colour 'clear red'
_exptl_crystal_colour_lustre clear
_exptl_crystal_colour_primary red
_exptl_crystal_density_diffrn 1.610
_exptl_crystal_density_method 'not measured'
_exptl_crystal_description Needle
_exptl_crystal_F_000 896
_exptl_crystal_size_max 0.1
_exptl_crystal_size_mid 0.05
_exptl_crystal_size_min 0.05
_refine_diff_density_max 0.990
_refine_diff_density_min -1.634
_refine_diff_density_rms 0.153
_refine_ls_extinction_method none
_refine_ls_goodness_of_fit_ref 1.006
_refine_ls_hydrogen_treatment constr
_refine_ls_matrix_type full
_refine_ls_number_parameters 432
_refine_ls_number_reflns 6173
_refine_ls_number_restraints 0
_refine_ls_restrained_S_all 1.006
_refine_ls_R_factor_all 0.0751
_refine_ls_R_factor_gt 0.0618
_refine_ls_shift/su_max 0.000
_refine_ls_shift/su_mean 0.000
_refine_ls_structure_factor_coef Fsqd
_refine_ls_weighting_details 'calc w=1/[\s^2^(Fo^2^)+(0.1225P)^2^+0.0000P] where P=(Fo^2^+2Fc^2^)/3'
_refine_ls_weighting_scheme calc
_refine_ls_wR_factor_gt 0.1636
_refine_ls_wR_factor_ref 0.1735
_reflns_number_gt 5028
_reflns_number_total 6173
_reflns_threshold_expression >2sigma(I)
_cod_data_source_file om5b00193_si_003.cif
_cod_data_source_block 4.CHCl3
_cod_original_cell_volume 1813.78(8)
_cod_database_code 4087500
_olex2_refinement_description
;
1. Fixed Uiso
 At 1.2 times of:
  All C(H) groups
 At 1.5 times of:
  All C(H,H,H) groups
2. Uiso/Uaniso restraints and constraints
Uanis(C22) = Uanis(C2) = Uanis(C5) = Uanis(C10) = Uanis(C35) = Uanis(C29)
3.a Ternary CH refined with riding coordinates:
 C39(H39)
3.b Aromatic/amide H refined with riding coordinates:
 C14(H14), C1(H1), C2(H2), C4(H4), C22(H22), C21(H21), C19(H19), C23(H23),
 C24(H24), C26(H26), C27(H27), C28(H28), C30(H30), C34(H34), C33(H33), C32(H32),
  C31(H31), C6(H6), C7(H7), C10(H10), C11(H11), C12(H12), C9(H9), C13(H13),
 C15(H15), C16(H16), C17(H17), C29(H29)
3.c Idealised Me refined as rotating group:
 C36(H36A,H36B,H36C), C38(H38A,H38B,H38C)
;

loop_
_space_group_symop_id
_space_group_symop_operation_xyz
1 'x, y, z'
2 '-x, -y, -z'

loop_
_atom_site_label
_atom_site_type_symbol
_atom_site_fract_x
_atom_site_fract_y
_atom_site_fract_z
_atom_site_U_iso_or_equiv
_atom_site_adp_type
_atom_site_occupancy
_atom_site_calc_flag
_atom_site_refinement_flags_posn
Zn1 Zn 0.75373(6) 0.19105(5) -0.11319(4) 0.01335(19) Uani 1 d .
Fe2 Fe 0.74831(8) -0.23585(6) 0.43728(5) 0.0125(2) Uani 1 d .
Fe1 Fe -0.23414(8) 0.24297(6) 0.26846(5) 0.0133(2) Uani 1 d .
Cl1 Cl 0.16620(18) 0.45341(11) 0.33772(9) 0.0350(4) Uani 1 d .
Cl2 Cl 0.23053(14) 0.63219(10) 0.42069(8) 0.0243(3) Uani 1 d .
Cl3 Cl 0.44616(15) 0.53489(12) 0.27524(9) 0.0355(4) Uani 1 d .
O1 O 0.9239(4) 0.2456(3) -0.0981(2) 0.0197(8) Uani 1 d .
O2 O 0.8144(4) 0.4014(3) -0.1282(2) 0.0242(8) Uani 1 d .
O3 O 0.7204(4) 0.1906(3) -0.2320(2) 0.0180(8) Uani 1 d .
O4 O 0.8490(4) 0.0373(3) -0.2303(2) 0.0314(10) Uani 1 d .
N1 N 0.5630(4) 0.2392(3) -0.0253(2) 0.0129(8) Uani 1 d .
N2 N 0.7212(4) 0.0589(3) -0.0233(2) 0.0132(8) Uani 1 d .
C14 C -0.4115(6) 0.2535(5) 0.2216(4) 0.0253(12) Uani 1 d .
H14 H -0.4969 0.2961 0.2442 0.030 Uiso 1 calc R
C1 C 0.4922(5) 0.3367(4) -0.0286(3) 0.0179(10) Uani 1 d .
H1 H 0.5324 0.3900 -0.0741 0.022 Uiso 1 calc R
C2 C 0.3632(5) 0.3602(4) 0.0328(3) 0.0155(4) Uani 1 d .
H2 H 0.3164 0.4295 0.0294 0.019 Uiso 1 calc R
C3 C 0.3011(5) 0.2828(4) 0.0997(3) 0.0129(10) Uani 1 d .
C4 C 0.3772(5) 0.1827(4) 0.1016(3) 0.0121(9) Uani 1 d .
H4 H 0.3391 0.1275 0.1460 0.015 Uiso 1 calc R
C5 C 0.5061(5) 0.1642(4) 0.0397(3) 0.0155(4) Uani 1 d .
C18 C 0.5982(5) 0.0633(4) 0.0432(3) 0.0123(9) Uani 1 d .
C22 C 0.8170(5) -0.0246(4) -0.0196(3) 0.0155(4) Uani 1 d .
H22 H 0.9025 -0.0294 -0.0672 0.019 Uiso 1 calc R
C21 C 0.7953(5) -0.1023(4) 0.0502(3) 0.0144(10) Uani 1 d .
H21 H 0.8665 -0.1584 0.0515 0.017 Uiso 1 calc R
C20 C 0.6677(5) -0.0995(4) 0.1201(3) 0.0126(10) Uani 1 d .
C19 C 0.5659(5) -0.0163(4) 0.1128(3) 0.0114(9) Uani 1 d .
H19 H 0.4750 -0.0146 0.1554 0.014 Uiso 1 calc R
C23 C 0.6426(5) -0.1747(4) 0.2006(3) 0.0137(10) Uani 1 d .
H23 H 0.5492 -0.1958 0.2291 0.016 Uiso 1 calc R
C24 C 0.7492(5) -0.2140(4) 0.2346(3) 0.0145(10) Uani 1 d .
H24 H 0.8415 -0.1937 0.2022 0.017 Uiso 1 calc R
C25 C 0.7381(5) -0.2847(4) 0.3160(3) 0.0143(10) Uani 1 d .
C26 C 0.6156(6) -0.3128(4) 0.3866(3) 0.0183(11) Uani 1 d .
H26 H 0.5200 -0.2901 0.3889 0.022 Uiso 1 calc R
C27 C 0.6622(6) -0.3816(4) 0.4536(3) 0.0219(11) Uani 1 d .
H27 H 0.6028 -0.4128 0.5079 0.026 Uiso 1 calc R
C28 C 0.8120(6) -0.3949(4) 0.4246(3) 0.0230(12) Uani 1 d .
H28 H 0.8706 -0.4365 0.4563 0.028 Uiso 1 calc R
C30 C 0.8665(6) -0.1095(5) 0.4352(4) 0.0318(14) Uani 1 d .
H30 H 0.9511 -0.0929 0.3899 0.038 Uiso 1 calc R
C34 C 0.7282(6) -0.0710(4) 0.4347(4) 0.0255(12) Uani 1 d .
H34 H 0.7029 -0.0232 0.3896 0.031 Uiso 1 calc R
C33 C 0.6342(6) -0.1159(4) 0.5131(4) 0.0233(12) Uani 1 d .
H33 H 0.5338 -0.1042 0.5298 0.028 Uiso 1 calc R
C32 C 0.7138(7) -0.1814(4) 0.5629(3) 0.0282(13) Uani 1 d .
H32 H 0.6771 -0.2213 0.6188 0.034 Uiso 1 calc R
C31 C 0.8579(6) -0.1768(5) 0.5144(4) 0.0308(14) Uani 1 d .
H31 H 0.9359 -0.2129 0.5321 0.037 Uiso 1 calc R
C6 C 0.1652(5) 0.3089(4) 0.1651(3) 0.0150(10) Uani 1 d .
H6 H 0.1279 0.3814 0.1634 0.018 Uiso 1 calc R
C7 C 0.0893(5) 0.2403(4) 0.2265(3) 0.0155(10) Uani 1 d .
H7 H 0.1261 0.1676 0.2280 0.019 Uiso 1 calc R
C8 C -0.0454(5) 0.2670(4) 0.2915(3) 0.0156(10) Uani 1 d .
C10 C -0.2600(5) 0.3521(4) 0.3641(3) 0.0155(4) Uani 1 d .
H10 H -0.3364 0.4048 0.3810 0.019 Uiso 1 calc R
C11 C -0.2544(5) 0.2445(4) 0.4041(3) 0.0205(11) Uani 1 d .
H11 H -0.3261 0.2134 0.4523 0.025 Uiso 1 calc R
C12 C -0.1227(6) 0.1930(4) 0.3588(3) 0.0192(11) Uani 1 d .
H12 H -0.0913 0.1208 0.3714 0.023 Uiso 1 calc R
C9 C -0.1325(5) 0.3662(4) 0.2955(3) 0.0200(11) Uani 1 d .
H9 H -0.1080 0.4301 0.2582 0.024 Uiso 1 calc R
C13 C -0.2899(6) 0.2862(5) 0.1508(4) 0.0272(12) Uani 1 d .
H13 H -0.2813 0.3543 0.1179 0.033 Uiso 1 calc R
C15 C -0.3805(6) 0.1451(4) 0.2520(3) 0.0240(12) Uani 1 d .
H15 H -0.4422 0.1026 0.2981 0.029 Uiso 1 calc R
C16 C -0.2414(6) 0.1120(5) 0.2011(3) 0.0241(12) Uani 1 d .
H16 H -0.1934 0.0438 0.2074 0.029 Uiso 1 calc R
C17 C -0.1858(6) 0.2003(5) 0.1383(3) 0.0290(13) Uani 1 d .
H17 H -0.0947 0.2005 0.0959 0.035 Uiso 1 calc R
C35 C 0.9144(5) 0.3498(4) -0.1066(3) 0.0155(4) Uani 1 d .
C36 C 1.0334(6) 0.4032(4) -0.0886(4) 0.0273(12) Uani 1 d .
H36A H 1.0470 0.3744 -0.0302 0.041 Uiso 1 calc GR
H36B H 1.0101 0.4808 -0.0870 0.041 Uiso 1 calc GR
H36C H 1.1209 0.3892 -0.1367 0.041 Uiso 1 calc GR
C37 C 0.7777(5) 0.1017(4) -0.2668(3) 0.0178(10) Uani 1 d .
C38 C 0.7469(6) 0.0796(5) -0.3535(3) 0.0269(12) Uani 1 d .
H38A H 0.6441 0.0796 -0.3437 0.040 Uiso 1 calc GR
H38B H 0.7914 0.0093 -0.3726 0.040 Uiso 1 calc GR
H38C H 0.7851 0.1354 -0.4007 0.040 Uiso 1 calc GR
C39 C 0.2628(6) 0.5679(4) 0.3189(3) 0.0198(11) Uani 1 d .
H39 H 0.2305 0.6186 0.2737 0.024 Uiso 1 calc R
C29 C 0.8595(5) -0.3358(4) 0.3408(3) 0.0155(4) Uani 1 d .
H29 H 0.9557 -0.3306 0.3064 0.019 Uiso 1 calc R

loop_
_atom_site_aniso_label
_atom_site_aniso_U_11
_atom_site_aniso_U_22
_atom_site_aniso_U_33
_atom_site_aniso_U_23
_atom_site_aniso_U_13
_atom_site_aniso_U_12
Zn1 0.0137(3) 0.0129(4) 0.0105(3) -0.0022(2) -0.0001(2) 0.0060(2)
Fe2 0.0151(4) 0.0111(4) 0.0096(4) -0.0025(3) -0.0019(3) 0.0051(3)
Fe1 0.0138(4) 0.0166(4) 0.0096(4) -0.0081(3) -0.0017(3) 0.0017(3)
Cl1 0.0590(10) 0.0243(8) 0.0301(7) -0.0013(6) -0.0227(7) -0.0135(6)
Cl2 0.0355(7) 0.0191(7) 0.0177(6) -0.0065(5) -0.0050(5) -0.0015(5)
Cl3 0.0295(8) 0.0442(9) 0.0338(8) -0.0173(6) -0.0109(6) 0.0139(6)
O1 0.0196(18) 0.0151(19) 0.0224(18) -0.0036(14) -0.0048(15) 0.0080(14)
O2 0.025(2) 0.024(2) 0.0233(19) -0.0018(15) -0.0100(16) 0.0088(16)
O3 0.0252(19) 0.0150(18) 0.0121(16) -0.0078(13) -0.0026(14) 0.0074(14)
O4 0.043(2) 0.024(2) 0.0209(19) -0.0023(16) -0.0053(17) 0.0184(18)
N1 0.014(2) 0.009(2) 0.0120(19) 0.0005(15) -0.0008(15) 0.0061(15)
N2 0.014(2) 0.016(2) 0.0092(18) -0.0068(15) -0.0022(15) 0.0074(16)
C14 0.019(3) 0.034(3) 0.026(3) -0.011(2) -0.011(2) 0.007(2)
C1 0.016(3) 0.014(3) 0.021(3) -0.001(2) -0.003(2) 0.0054(19)
C2 0.0158(10) 0.0154(11) 0.0130(9) -0.0078(8) -0.0009(8) 0.0084(8)
C3 0.014(2) 0.012(2) 0.012(2) -0.0060(18) -0.0041(18) 0.0065(18)
C4 0.014(2) 0.014(2) 0.006(2) -0.0040(17) -0.0004(17) 0.0034(18)
C5 0.0158(10) 0.0154(11) 0.0130(9) -0.0078(8) -0.0009(8) 0.0084(8)
C18 0.016(2) 0.009(2) 0.014(2) -0.0052(18) -0.0052(19) 0.0001(18)
C22 0.0158(10) 0.0154(11) 0.0130(9) -0.0078(8) -0.0009(8) 0.0084(8)
C21 0.023(3) 0.010(2) 0.011(2) -0.0038(18) -0.0085(19) 0.0105(19)
C20 0.020(3) 0.010(2) 0.010(2) -0.0061(17) -0.0071(18) 0.0066(18)
C19 0.010(2) 0.014(2) 0.011(2) -0.0082(18) -0.0038(18) 0.0025(17)
C23 0.015(2) 0.011(2) 0.013(2) -0.0066(18) -0.0012(18) 0.0070(18)
C24 0.018(2) 0.016(3) 0.008(2) -0.0059(18) -0.0017(18) 0.0065(19)
C25 0.025(3) 0.009(2) 0.007(2) -0.0011(17) -0.0036(19) 0.0042(19)
C26 0.023(3) 0.019(3) 0.016(2) -0.006(2) -0.009(2) 0.004(2)
C27 0.030(3) 0.022(3) 0.012(2) -0.001(2) -0.003(2) -0.002(2)
C28 0.038(3) 0.017(3) 0.013(2) -0.002(2) -0.008(2) 0.011(2)
C30 0.027(3) 0.024(3) 0.039(3) -0.015(3) 0.006(3) -0.005(2)
C34 0.037(3) 0.014(3) 0.025(3) -0.006(2) -0.010(2) 0.009(2)
C33 0.023(3) 0.013(3) 0.032(3) -0.013(2) -0.002(2) 0.005(2)
C32 0.052(4) 0.019(3) 0.013(2) -0.008(2) -0.008(2) 0.003(3)
C31 0.035(3) 0.028(3) 0.040(3) -0.020(3) -0.027(3) 0.016(3)
C6 0.017(3) 0.011(2) 0.016(2) -0.0058(18) -0.004(2) 0.0059(18)
C7 0.018(2) 0.012(2) 0.018(2) -0.0051(19) -0.008(2) 0.0069(18)
C8 0.023(3) 0.010(2) 0.015(2) -0.0084(18) -0.007(2) 0.0060(19)
C10 0.0158(10) 0.0154(11) 0.0130(9) -0.0078(8) -0.0009(8) 0.0084(8)
C11 0.023(3) 0.030(3) 0.008(2) -0.008(2) -0.0004(19) -0.006(2)
C12 0.027(3) 0.020(3) 0.012(2) -0.0044(19) -0.005(2) -0.003(2)
C9 0.022(3) 0.015(3) 0.024(3) -0.011(2) -0.007(2) 0.006(2)
C13 0.036(3) 0.027(3) 0.022(3) 0.000(2) -0.014(2) -0.006(2)
C15 0.029(3) 0.024(3) 0.018(3) -0.011(2) -0.002(2) -0.001(2)
C16 0.029(3) 0.025(3) 0.019(3) -0.012(2) -0.006(2) 0.001(2)
C17 0.028(3) 0.045(4) 0.015(3) -0.016(2) -0.004(2) 0.000(3)
C35 0.0158(10) 0.0154(11) 0.0130(9) -0.0078(8) -0.0009(8) 0.0084(8)
C36 0.038(3) 0.018(3) 0.029(3) -0.008(2) -0.012(3) 0.000(2)
C37 0.019(3) 0.015(3) 0.017(2) -0.006(2) 0.000(2) 0.001(2)
C38 0.032(3) 0.027(3) 0.020(3) -0.012(2) -0.004(2) 0.003(2)
C39 0.026(3) 0.019(3) 0.015(2) -0.004(2) -0.009(2) 0.004(2)
C29 0.0158(10) 0.0154(11) 0.0130(9) -0.0078(8) -0.0009(8) 0.0084(8)

loop_
_atom_type_symbol
_atom_type_description
_atom_type_scat_dispersion_real
_atom_type_scat_dispersion_imag
_atom_type_scat_source
C C 0.0181 0.0091 'International Tables Vol C Tables 4.2.6.8 and 6.1.1.4'
H H 0.0000 0.0000 'International Tables Vol C Tables 4.2.6.8 and 6.1.1.4'
Cl Cl 0.3639 0.7018 'International Tables Vol C Tables 4.2.6.8 and 6.1.1.4'
Fe Fe -1.1336 3.1974 'International Tables Vol C Tables 4.2.6.8 and 6.1.1.4'
N N 0.0311 0.0180 'International Tables Vol C Tables 4.2.6.8 and 6.1.1.4'
O O 0.0492 0.0322 'International Tables Vol C Tables 4.2.6.8 and 6.1.1.4'
Zn Zn -1.5491 0.6778 'International Tables Vol C Tables 4.2.6.8 and 6.1.1.4'

loop_
_geom_angle_atom_site_label_1
_geom_angle_atom_site_label_2
_geom_angle_atom_site_label_3
_geom_angle
O1 Zn1 O3 121.83(15)
O1 Zn1 N1 117.15(15)
O1 Zn1 N2 103.41(15)
O3 Zn1 N1 106.60(14)
O3 Zn1 N2 121.19(15)
N2 Zn1 N1 79.65(14)
C25 Fe2 C34 109.67(19)
C26 Fe2 C25 40.71(19)
C26 Fe2 C27 41.06(19)
C26 Fe2 C34 118.5(2)
C27 Fe2 C25 68.65(19)
C27 Fe2 C34 151.3(2)
C28 Fe2 C25 68.65(18)
C28 Fe2 C26 68.7(2)
C28 Fe2 C27 40.5(2)
C28 Fe2 C34 167.8(2)
C30 Fe2 C25 118.3(2)
C30 Fe2 C26 151.3(2)
C30 Fe2 C27 166.7(2)
C30 Fe2 C28 129.0(2)
C30 Fe2 C34 40.2(2)
C30 Fe2 C33 67.6(2)
C30 Fe2 C32 68.0(2)
C30 Fe2 C29 108.8(2)
C33 Fe2 C25 130.3(2)
C33 Fe2 C26 109.1(2)
C33 Fe2 C27 117.7(2)
C33 Fe2 C28 150.0(2)
C33 Fe2 C34 40.1(2)
C32 Fe2 C25 168.0(2)
C32 Fe2 C26 129.1(2)
C32 Fe2 C27 107.5(2)
C32 Fe2 C28 116.4(2)
C32 Fe2 C34 67.8(2)
C32 Fe2 C33 40.4(2)
C31 Fe2 C25 150.7(2)
C31 Fe2 C26 167.2(2)
C31 Fe2 C27 128.3(2)
C31 Fe2 C28 107.5(2)
C31 Fe2 C30 40.4(2)
C31 Fe2 C34 67.6(2)
C31 Fe2 C33 67.7(2)
C31 Fe2 C32 40.4(2)
C31 Fe2 C29 117.0(2)
C29 Fe2 C25 41.10(18)
C29 Fe2 C26 68.7(2)
C29 Fe2 C27 68.2(2)
C29 Fe2 C28 40.38(19)
C29 Fe2 C34 130.5(2)
C29 Fe2 C33 168.9(2)
C29 Fe2 C32 149.3(2)
C8 Fe1 C14 164.9(2)
C8 Fe1 C10 68.83(18)
C8 Fe1 C11 68.8(2)
C8 Fe1 C9 41.35(18)
C8 Fe1 C13 126.1(2)
C8 Fe1 C15 152.0(2)
C10 Fe1 C14 109.4(2)
C10 Fe1 C13 120.4(2)
C10 Fe1 C15 128.2(2)
C11 Fe1 C14 120.4(2)
C11 Fe1 C10 40.9(2)
C11 Fe1 C13 155.0(2)
C11 Fe1 C15 108.2(2)
C12 Fe1 C14 153.7(2)
C12 Fe1 C8 40.89(19)
C12 Fe1 C10 68.68(19)
C12 Fe1 C11 40.7(2)
C12 Fe1 C9 68.8(2)
C12 Fe1 C13 163.3(2)
C12 Fe1 C15 118.5(2)
C12 Fe1 C16 106.2(2)
C12 Fe1 C17 125.6(2)
C9 Fe1 C14 127.7(2)
C9 Fe1 C10 40.26(19)
C9 Fe1 C11 68.5(2)
C9 Fe1 C13 108.1(2)
C9 Fe1 C15 165.6(2)
C13 Fe1 C14 40.9(2)
C15 Fe1 C14 40.8(2)
C15 Fe1 C13 68.5(2)
C16 Fe1 C14 68.6(2)
C16 Fe1 C8 117.2(2)
C16 Fe1 C10 165.0(2)
C16 Fe1 C11 126.2(2)
C16 Fe1 C9 152.7(2)
C16 Fe1 C13 68.5(2)
C16 Fe1 C15 40.6(2)
C16 Fe1 C17 41.4(2)
C17 Fe1 C14 68.5(2)
C17 Fe1 C8 105.9(2)
C17 Fe1 C10 153.0(2)
C17 Fe1 C11 163.9(2)
C17 Fe1 C9 118.3(2)
C17 Fe1 C13 40.2(2)
C17 Fe1 C15 68.8(2)
C35 O1 Zn1 109.5(3)
C37 O3 Zn1 108.0(3)
C1 N1 Zn1 126.1(3)
C5 N1 Zn1 114.9(3)
C5 N1 C1 119.0(4)
C18 N2 Zn1 115.3(3)
C18 N2 C22 118.4(4)
C22 N2 Zn1 125.8(3)
Fe1 C14 H14 126.5
C13 C14 Fe1 69.4(3)
C13 C14 H14 126.3
C15 C14 Fe1 69.4(3)
C15 C14 H14 126.3
C15 C14 C13 107.5(5)
N1 C1 H1 119.2
N1 C1 C2 121.6(5)
C2 C1 H1 119.2
C1 C2 H2 119.8
C1 C2 C3 120.3(4)
C3 C2 H2 119.8
C2 C3 C4 116.8(4)
C2 C3 C6 120.0(4)
C4 C3 C6 123.2(4)
C3 C4 H4 119.8
C5 C4 C3 120.4(4)
C5 C4 H4 119.8
N1 C5 C4 121.9(4)
N1 C5 C18 115.0(4)
C4 C5 C18 123.0(4)
N2 C18 C5 114.8(4)
N2 C18 C19 122.0(4)
C19 C18 C5 123.0(4)
N2 C22 H22 118.8
N2 C22 C21 122.4(4)
C21 C22 H22 118.8
C22 C21 H21 120.0
C22 C21 C20 120.1(4)
C20 C21 H21 120.0
C21 C20 C23 122.8(4)
C19 C20 C21 117.0(4)
C19 C20 C23 120.1(4)
C18 C19 C20 119.8(4)
C18 C19 H19 120.1
C20 C19 H19 120.1
C20 C23 H23 119.5
C24 C23 C20 121.0(4)
C24 C23 H23 119.5
C23 C24 H24 116.7
C23 C24 C25 126.6(5)
C25 C24 H24 116.7
C24 C25 Fe2 124.4(3)
C26 C25 Fe2 69.4(3)
C26 C25 C24 129.7(4)
C26 C25 C29 107.3(4)
C29 C25 Fe2 69.0(3)
C29 C25 C24 123.0(4)
Fe2 C26 H26 126.1
C25 C26 Fe2 69.9(3)
C25 C26 H26 126.1
C25 C26 C27 107.8(4)
C27 C26 Fe2 69.5(3)
C27 C26 H26 126.1
Fe2 C27 H27 126.4
C26 C27 Fe2 69.5(3)
C26 C27 H27 125.9
C28 C27 Fe2 69.7(3)
C28 C27 C26 108.1(4)
C28 C27 H27 125.9
Fe2 C28 H28 126.3
C27 C28 Fe2 69.8(3)
C27 C28 H28 125.8
C29 C28 Fe2 69.6(3)
C29 C28 C27 108.3(4)
C29 C28 H28 125.8
Fe2 C30 H30 125.3
C34 C30 Fe2 70.6(3)
C34 C30 H30 125.9
C34 C30 C31 108.2(5)
C31 C30 Fe2 69.8(3)
C31 C30 H30 125.9
Fe2 C34 H34 126.7
C30 C34 Fe2 69.3(3)
C30 C34 H34 126.2
C30 C34 C33 107.7(5)
C33 C34 Fe2 69.4(3)
C33 C34 H34 126.2
Fe2 C33 H33 125.7
C34 C33 Fe2 70.4(3)
C34 C33 H33 125.7
C34 C33 C32 108.5(5)
C32 C33 Fe2 69.8(3)
C32 C33 H33 125.7
Fe2 C32 H32 125.8
C33 C32 Fe2 69.8(3)
C33 C32 H32 126.3
C31 C32 Fe2 69.6(3)
C31 C32 C33 107.4(5)
C31 C32 H32 126.3
Fe2 C31 H31 125.9
C30 C31 Fe2 69.8(3)
C30 C31 C32 108.2(5)
C30 C31 H31 125.9
C32 C31 Fe2 69.9(3)
C32 C31 H31 125.9
C3 C6 H6 117.1
C7 C6 C3 125.8(4)
C7 C6 H6 117.1
C6 C7 H7 117.3
C6 C7 C8 125.5(4)
C8 C7 H7 117.3
C7 C8 Fe1 121.7(3)
C12 C8 Fe1 69.2(3)
C12 C8 C7 124.6(4)
C12 C8 C9 107.1(4)
C9 C8 Fe1 69.5(3)
C9 C8 C7 128.1(5)
Fe1 C10 H10 126.6
C11 C10 Fe1 69.4(3)
C11 C10 H10 125.9
C9 C10 Fe1 69.6(3)
C9 C10 H10 125.9
C9 C10 C11 108.1(4)
Fe1 C11 H11 126.8
C10 C11 Fe1 69.6(3)
C10 C11 H11 126.2
C12 C11 Fe1 69.0(3)
C12 C11 C10 107.7(4)
C12 C11 H11 126.2
Fe1 C12 H12 125.8
C8 C12 Fe1 69.9(3)
C8 C12 H12 125.6
C11 C12 Fe1 70.3(3)
C11 C12 C8 108.8(4)
C11 C12 H12 125.6
Fe1 C9 H9 126.5
C8 C9 Fe1 69.1(3)
C8 C9 H9 125.8
C10 C9 Fe1 70.1(3)
C10 C9 C8 108.3(5)
C10 C9 H9 125.8
Fe1 C13 H13 126.8
C14 C13 Fe1 69.7(3)
C14 C13 H13 125.8
C17 C13 Fe1 69.3(3)
C17 C13 C14 108.5(5)
C17 C13 H13 125.8
Fe1 C15 H15 126.7
C14 C15 Fe1 69.9(3)
C14 C15 H15 126.0
C16 C15 Fe1 69.0(3)
C16 C15 C14 108.0(5)
C16 C15 H15 126.0
Fe1 C16 H16 125.8
C15 C16 Fe1 70.4(3)
C15 C16 H16 126.0
C15 C16 C17 107.9(5)
C17 C16 Fe1 69.4(3)
C17 C16 H16 126.0
Fe1 C17 H17 125.9
C13 C17 Fe1 70.5(3)
C13 C17 C16 108.1(5)
C13 C17 H17 126.0
C16 C17 Fe1 69.2(3)
C16 C17 H17 126.0
O1 C35 C36 115.2(4)
O2 C35 O1 122.4(5)
O2 C35 C36 122.4(5)
C35 C36 H36A 109.5
C35 C36 H36B 109.5
C35 C36 H36C 109.5
H36A C36 H36B 109.5
H36A C36 H36C 109.5
H36B C36 H36C 109.5
O3 C37 C38 115.9(4)
O4 C37 O3 122.4(5)
O4 C37 C38 121.6(5)
C37 C38 H38A 109.5
C37 C38 H38B 109.5
C37 C38 H38C 109.5
H38A C38 H38B 109.5
H38A C38 H38C 109.5
H38B C38 H38C 109.5
Cl1 C39 Cl2 109.9(3)
Cl1 C39 Cl3 111.1(3)
Cl1 C39 H39 108.5
Cl2 C39 H39 108.5
Cl3 C39 Cl2 110.2(3)
Cl3 C39 H39 108.5
Fe2 C29 H29 126.0
C25 C29 Fe2 69.9(3)
C25 C29 H29 125.8
C28 C29 Fe2 70.0(3)
C28 C29 C25 108.5(4)
C28 C29 H29 125.8

loop_
_geom_bond_atom_site_label_1
_geom_bond_atom_site_label_2
_geom_bond_distance
Zn1 O1 1.943(4)
Zn1 O3 1.952(3)
Zn1 N1 2.060(4)
Zn1 N2 2.048(4)
Fe2 C25 2.052(5)
Fe2 C26 2.045(5)
Fe2 C27 2.045(6)
Fe2 C28 2.044(5)
Fe2 C30 2.037(6)
Fe2 C34 2.054(5)
Fe2 C33 2.042(5)
Fe2 C32 2.041(5)
Fe2 C31 2.037(5)
Fe2 C29 2.040(4)
Fe1 C14 2.059(5)
Fe1 C8 2.039(5)
Fe1 C10 2.051(5)
Fe1 C11 2.048(5)
Fe1 C12 2.030(5)
Fe1 C9 2.044(5)
Fe1 C13 2.055(5)
Fe1 C15 2.053(6)
Fe1 C16 2.035(5)
Fe1 C17 2.038(5)
Cl1 C39 1.747(6)
Cl2 C39 1.767(5)
Cl3 C39 1.765(5)
O1 C35 1.297(6)
O2 C35 1.238(6)
O3 C37 1.293(6)
O4 C37 1.225(6)
N1 C1 1.355(6)
N1 C5 1.345(6)
N2 C18 1.349(6)
N2 C22 1.354(6)
C14 H14 0.9500
C14 C13 1.436(8)
C14 C15 1.432(8)
C1 H1 0.9500
C1 C2 1.380(6)
C2 H2 0.9500
C2 C3 1.396(7)
C3 C4 1.405(6)
C3 C6 1.462(6)
C4 H4 0.9500
C4 C5 1.373(6)
C5 C18 1.494(6)
C18 C19 1.385(6)
C22 H22 0.9500
C22 C21 1.367(6)
C21 H21 0.9500
C21 C20 1.406(7)
C20 C19 1.399(6)
C20 C23 1.466(6)
C19 H19 0.9500
C23 H23 0.9500
C23 C24 1.338(6)
C24 H24 0.9500
C24 C25 1.453(6)
C25 C26 1.425(7)
C25 C29 1.436(6)
C26 H26 0.9500
C26 C27 1.434(6)
C27 H27 0.9500
C27 C28 1.415(8)
C28 H28 0.9500
C28 C29 1.410(7)
C30 H30 0.9500
C30 C34 1.405(8)
C30 C31 1.407(8)
C34 H34 0.9500
C34 C33 1.405(8)
C33 H33 0.9500
C33 C32 1.409(7)
C32 H32 0.9500
C32 C31 1.409(9)
C31 H31 0.9500
C6 H6 0.9500
C6 C7 1.327(7)
C7 H7 0.9500
C7 C8 1.453(6)
C8 C12 1.422(7)
C8 C9 1.442(6)
C10 H10 0.9500
C10 C11 1.434(7)
C10 C9 1.409(7)
C11 H11 0.9500
C11 C12 1.418(7)
C12 H12 0.9500
C9 H9 0.9500
C13 H13 0.9500
C13 C17 1.405(8)
C15 H15 0.9500
C15 C16 1.420(8)
C16 H16 0.9500
C16 C17 1.440(8)
C17 H17 0.9500
C35 C36 1.501(7)
C36 H36A 0.9800
C36 H36B 0.9800
C36 H36C 0.9800
C37 C38 1.507(7)
C38 H38A 0.9800
C38 H38B 0.9800
C38 H38C 0.9800
C39 H39 1.0000
C29 H29 0.9500

loop_
_geom_torsion_atom_site_label_1
_geom_torsion_atom_site_label_2
_geom_torsion_atom_site_label_3
_geom_torsion_atom_site_label_4
_geom_torsion
Zn1 O1 C35 O2 -5.1(5)
Zn1 O1 C35 C36 174.9(3)
Zn1 O3 C37 O4 -5.5(6)
Zn1 O3 C37 C38 172.3(4)
Zn1 N1 C1 C2 178.7(4)
Zn1 N1 C5 C4 -177.8(4)
Zn1 N1 C5 C18 6.4(5)
Zn1 N2 C18 C5 0.2(5)
Zn1 N2 C18 C19 -175.2(3)
Zn1 N2 C22 C21 170.3(4)
Fe2 C25 C26 C27 -59.4(4)
Fe2 C25 C29 C28 59.5(3)
Fe2 C26 C27 C28 -59.2(4)
Fe2 C27 C28 C29 -59.2(4)
Fe2 C28 C29 C25 -59.5(3)
Fe2 C30 C34 C33 59.0(4)
Fe2 C30 C31 C32 -59.6(4)
Fe2 C34 C33 C32 59.6(4)
Fe2 C33 C32 C31 59.8(4)
Fe2 C32 C31 C30 59.6(4)
Fe1 C14 C13 C17 58.6(4)
Fe1 C14 C15 C16 -58.6(4)
Fe1 C8 C12 C11 -59.8(3)
Fe1 C8 C9 C10 59.4(4)
Fe1 C10 C11 C12 58.7(3)
Fe1 C10 C9 C8 -58.7(3)
Fe1 C11 C12 C8 59.5(3)
Fe1 C13 C17 C16 59.2(4)
Fe1 C15 C16 C17 -59.5(4)
Fe1 C16 C17 C13 -60.1(4)
O1 Zn1 O3 C37 88.2(3)
O1 Zn1 N1 C1 76.1(4)
O1 Zn1 N1 C5 -104.8(4)
O1 Zn1 N2 C18 118.1(3)
O1 Zn1 N2 C22 -54.3(4)
O3 Zn1 O1 C35 75.2(3)
O3 Zn1 N1 C1 -64.3(4)
O3 Zn1 N1 C5 114.7(3)
O3 Zn1 N2 C18 -100.8(3)
O3 Zn1 N2 C22 86.8(4)
N1 Zn1 O1 C35 -58.9(3)
N1 Zn1 O3 C37 -133.6(3)
N1 Zn1 N2 C18 2.4(3)
N1 Zn1 N2 C22 -170.0(4)
N1 C1 C2 C3 -0.8(8)
N1 C5 C18 N2 -4.4(6)
N1 C5 C18 C19 170.9(4)
N2 Zn1 O1 C35 -144.0(3)
N2 Zn1 O3 C37 -45.8(4)
N2 Zn1 N1 C1 176.0(4)
N2 Zn1 N1 C5 -4.9(3)
N2 C18 C19 C20 5.9(7)
N2 C22 C21 C20 2.2(7)
C14 Fe1 C8 C7 -74.0(9)
C14 Fe1 C8 C12 167.4(7)
C14 Fe1 C8 C9 48.9(8)
C14 Fe1 C10 C11 114.4(3)
C14 Fe1 C10 C9 -126.0(3)
C14 Fe1 C11 C10 -84.9(3)
C14 Fe1 C11 C12 155.8(3)
C14 Fe1 C12 C8 -172.6(4)
C14 Fe1 C12 C11 -52.9(6)
C14 Fe1 C9 C8 -165.6(3)
C14 Fe1 C9 C10 74.7(4)
C14 Fe1 C13 C17 -120.1(5)
C14 Fe1 C15 C16 119.6(4)
C14 Fe1 C16 C15 -37.6(3)
C14 Fe1 C16 C17 81.3(3)
C14 Fe1 C17 C13 37.5(3)
C14 Fe1 C17 C16 -81.6(3)
C14 C13 C17 Fe1 -58.9(4)
C14 C13 C17 C16 0.3(6)
C14 C15 C16 Fe1 59.1(4)
C14 C15 C16 C17 -0.3(6)
C1 N1 C5 C4 1.4(7)
C1 N1 C5 C18 -174.4(4)
C1 C2 C3 C4 0.9(7)
C1 C2 C3 C6 179.3(5)
C2 C3 C4 C5 0.0(7)
C2 C3 C6 C7 173.6(5)
C3 C4 C5 N1 -1.2(7)
C3 C4 C5 C18 174.3(4)
C3 C6 C7 C8 179.6(4)
C4 C3 C6 C7 -8.1(8)
C4 C5 C18 N2 179.9(4)
C4 C5 C18 C19 -4.8(7)
C5 N1 C1 C2 -0.4(7)
C5 C18 C19 C20 -169.0(4)
C18 N2 C22 C21 -2.0(7)
C22 N2 C18 C5 173.2(4)
C22 N2 C18 C19 -2.1(7)
C22 C21 C20 C19 1.6(7)
C22 C21 C20 C23 -174.6(5)
C21 C20 C19 C18 -5.5(7)
C21 C20 C23 C24 31.9(7)
C20 C23 C24 C25 176.8(4)
C19 C20 C23 C24 -144.2(5)
C23 C20 C19 C18 170.8(4)
C23 C24 C25 Fe2 -103.6(6)
C23 C24 C25 C26 -12.8(8)
C23 C24 C25 C29 170.6(5)
C24 C25 C26 Fe2 -118.1(5)
C24 C25 C26 C27 -177.5(5)
C24 C25 C29 Fe2 118.2(5)
C24 C25 C29 C28 177.7(4)
C25 Fe2 C26 C27 119.0(4)
C25 Fe2 C27 C26 -37.8(3)
C25 Fe2 C27 C28 81.7(3)
C25 Fe2 C28 C27 -81.7(3)
C25 Fe2 C28 C29 37.9(3)
C25 Fe2 C30 C34 87.4(4)
C25 Fe2 C30 C31 -153.7(3)
C25 Fe2 C34 C30 -110.9(4)
C25 Fe2 C34 C33 129.9(3)
C25 Fe2 C33 C34 -71.3(4)
C25 Fe2 C33 C32 169.3(3)
C25 Fe2 C32 C33 -43.0(12)
C25 Fe2 C32 C31 -161.4(9)
C25 Fe2 C31 C30 53.0(5)
C25 Fe2 C31 C32 172.2(4)
C25 Fe2 C29 C28 -119.5(4)
C25 C26 C27 Fe2 59.6(3)
C25 C26 C27 C28 0.4(6)
C26 Fe2 C25 C24 124.7(5)
C26 Fe2 C25 C29 -119.0(4)
C26 Fe2 C27 C28 119.5(4)
C26 Fe2 C28 C27 -37.9(3)
C26 Fe2 C28 C29 81.7(3)
C26 Fe2 C30 C34 51.5(6)
C26 Fe2 C30 C31 170.4(4)
C26 Fe2 C34 C30 -154.6(3)
C26 Fe2 C34 C33 86.1(3)
C26 Fe2 C33 C34 -112.0(3)
C26 Fe2 C33 C32 128.7(4)
C26 Fe2 C32 C33 -72.1(4)
C26 Fe2 C32 C31 169.5(3)
C26 Fe2 C31 C30 -158.9(8)
C26 Fe2 C31 C32 -39.7(10)
C26 Fe2 C29 C25 37.8(3)
C26 Fe2 C29 C28 -81.7(3)
C26 C25 C29 Fe2 -59.1(3)
C26 C25 C29 C28 0.5(6)
C26 C27 C28 Fe2 59.1(4)
C26 C27 C28 C29 -0.1(6)
C27 Fe2 C25 C24 162.8(5)
C27 Fe2 C25 C26 38.1(3)
C27 Fe2 C25 C29 -80.9(3)
C27 Fe2 C26 C25 -119.0(4)
C27 Fe2 C28 C29 119.6(4)
C27 Fe2 C30 C34 -153.9(8)
C27 Fe2 C30 C31 -35.0(11)
C27 Fe2 C34 C30 167.9(4)
C27 Fe2 C34 C33 48.6(6)
C27 Fe2 C33 C34 -155.9(3)
C27 Fe2 C33 C32 84.7(4)
C27 Fe2 C32 C33 -112.5(4)
C27 Fe2 C32 C31 129.1(3)
C27 Fe2 C31 C30 170.3(3)
C27 Fe2 C31 C32 -70.4(4)
C27 Fe2 C29 C25 82.1(3)
C27 Fe2 C29 C28 -37.4(3)
C27 C28 C29 Fe2 59.2(4)
C27 C28 C29 C25 -0.2(6)
C28 Fe2 C25 C24 -153.6(5)
C28 Fe2 C25 C26 81.7(3)
C28 Fe2 C25 C29 -37.3(3)
C28 Fe2 C26 C25 -81.6(3)
C28 Fe2 C26 C27 37.4(3)
C28 Fe2 C27 C26 -119.5(4)
C28 Fe2 C30 C34 171.9(3)
C28 Fe2 C30 C31 -69.2(4)
C28 Fe2 C34 C30 -31.0(11)
C28 Fe2 C34 C33 -150.3(9)
C28 Fe2 C33 C34 167.9(4)
C28 Fe2 C33 C32 48.5(6)
C28 Fe2 C32 C33 -155.3(3)
C28 Fe2 C32 C31 86.3(4)
C28 Fe2 C31 C30 130.4(3)
C28 Fe2 C31 C32 -110.4(3)
C28 Fe2 C29 C25 119.5(4)
C30 Fe2 C25 C24 -29.7(5)
C30 Fe2 C25 C26 -154.4(3)
C30 Fe2 C25 C29 86.6(3)
C30 Fe2 C26 C25 52.4(5)
C30 Fe2 C26 C27 171.4(4)
C30 Fe2 C27 C26 -161.7(9)
C30 Fe2 C27 C28 -42.2(10)
C30 Fe2 C28 C27 168.6(3)
C30 Fe2 C28 C29 -71.8(4)
C30 Fe2 C34 C33 -119.3(5)
C30 Fe2 C33 C34 37.5(3)
C30 Fe2 C33 C32 -81.9(4)
C30 Fe2 C32 C33 80.8(4)
C30 Fe2 C32 C31 -37.6(3)
C30 Fe2 C31 C32 119.2(5)
C30 Fe2 C29 C25 -111.7(3)
C30 Fe2 C29 C28 128.8(3)
C30 C34 C33 Fe2 -58.9(4)
C30 C34 C33 C32 0.6(6)
C34 Fe2 C25 C24 13.5(5)
C34 Fe2 C25 C26 -111.2(3)
C34 Fe2 C25 C29 129.8(3)
C34 Fe2 C26 C25 87.5(3)
C34 Fe2 C26 C27 -153.6(3)
C34 Fe2 C27 C26 54.5(5)
C34 Fe2 C27 C28 173.9(4)
C34 Fe2 C28 C27 -166.1(9)
C34 Fe2 C28 C29 -46.5(11)
C34 Fe2 C30 C31 118.9(5)
C34 Fe2 C33 C32 -119.4(5)
C34 Fe2 C32 C33 37.3(3)
C34 Fe2 C32 C31 -81.1(4)
C34 Fe2 C31 C30 -37.6(3)
C34 Fe2 C31 C32 81.6(3)
C34 Fe2 C29 C25 -72.1(4)
C34 Fe2 C29 C28 168.3(3)
C34 C30 C31 Fe2 60.4(4)
C34 C30 C31 C32 0.8(7)
C34 C33 C32 Fe2 -60.0(4)
C34 C33 C32 C31 -0.2(6)
C33 Fe2 C25 C24 53.9(5)
C33 Fe2 C25 C26 -70.8(4)
C33 Fe2 C25 C29 170.2(3)
C33 Fe2 C26 C25 130.3(3)
C33 Fe2 C26 C27 -110.7(3)
C33 Fe2 C27 C26 87.6(3)
C33 Fe2 C27 C28 -152.9(3)
C33 Fe2 C28 C27 53.6(5)
C33 Fe2 C28 C29 173.2(4)
C33 Fe2 C30 C34 -37.5(3)
C33 Fe2 C30 C31 81.4(3)
C33 Fe2 C34 C30 119.3(5)
C33 Fe2 C32 C31 -118.4(5)
C33 Fe2 C31 C30 -81.2(3)
C33 Fe2 C31 C32 38.0(3)
C33 Fe2 C29 C25 -42.5(12)
C33 Fe2 C29 C28 -162.0(10)
C33 C32 C31 Fe2 -59.9(4)
C33 C32 C31 C30 -0.4(6)
C32 Fe2 C25 C24 89.3(11)
C32 Fe2 C25 C26 -35.4(11)
C32 Fe2 C25 C29 -154.4(9)
C32 Fe2 C26 C25 171.1(3)
C32 Fe2 C26 C27 -69.9(4)
C32 Fe2 C27 C26 130.2(3)
C32 Fe2 C27 C28 -110.3(3)
C32 Fe2 C28 C27 86.4(3)
C32 Fe2 C28 C29 -154.0(3)
C32 Fe2 C30 C34 -81.3(3)
C32 Fe2 C30 C31 37.6(3)
C32 Fe2 C34 C30 81.7(4)
C32 Fe2 C34 C33 -37.6(3)
C32 Fe2 C33 C34 119.4(5)
C32 Fe2 C31 C30 -119.2(5)
C32 Fe2 C29 C25 169.9(4)
C32 Fe2 C29 C28 50.4(6)
C31 Fe2 C25 C24 -65.7(6)
C31 Fe2 C25 C26 169.6(4)
C31 Fe2 C25 C29 50.7(5)
C31 Fe2 C26 C25 -156.7(8)
C31 Fe2 C26 C27 -37.7(10)
C31 Fe2 C27 C26 170.0(3)
C31 Fe2 C27 C28 -70.5(4)
C31 Fe2 C28 C27 129.1(3)
C31 Fe2 C28 C29 -111.3(3)
C31 Fe2 C30 C34 -118.9(5)
C31 Fe2 C34 C30 37.8(3)
C31 Fe2 C34 C33 -81.4(4)
C31 Fe2 C33 C34 81.3(4)
C31 Fe2 C33 C32 -38.1(4)
C31 Fe2 C32 C33 118.4(5)
C31 Fe2 C29 C25 -154.9(3)
C31 Fe2 C29 C28 85.6(4)
C31 C30 C34 Fe2 -59.9(4)
C31 C30 C34 C33 -0.9(6)
C6 C3 C4 C5 -178.3(4)
C6 C7 C8 Fe1 96.9(6)
C6 C7 C8 C12 -177.7(5)
C6 C7 C8 C9 9.1(8)
C7 C8 C12 Fe1 -114.9(5)
C7 C8 C12 C11 -174.6(4)
C7 C8 C9 Fe1 114.8(5)
C7 C8 C9 C10 174.1(5)
C8 Fe1 C14 C13 34.0(9)
C8 Fe1 C14 C15 153.0(7)
C8 Fe1 C10 C11 -81.6(3)
C8 Fe1 C10 C9 38.0(3)
C8 Fe1 C11 C10 81.7(3)
C8 Fe1 C11 C12 -37.6(3)
C8 Fe1 C12 C11 119.7(4)
C8 Fe1 C9 C10 -119.7(4)
C8 Fe1 C13 C14 -169.6(3)
C8 Fe1 C13 C17 70.3(4)
C8 Fe1 C15 C14 -165.4(4)
C8 Fe1 C15 C16 -45.8(6)
C8 Fe1 C16 C15 157.8(3)
C8 Fe1 C16 C17 -83.4(3)
C8 Fe1 C17 C13 -127.7(4)
C8 Fe1 C17 C16 113.2(3)
C10 Fe1 C14 C13 114.4(3)
C10 Fe1 C14 C15 -126.6(3)
C10 Fe1 C8 C7 -159.9(4)
C10 Fe1 C8 C12 81.5(3)
C10 Fe1 C8 C9 -37.0(3)
C10 Fe1 C11 C12 -119.3(4)
C10 Fe1 C12 C8 -81.9(3)
C10 Fe1 C12 C11 37.8(3)
C10 Fe1 C9 C8 119.7(4)
C10 Fe1 C13 C14 -84.8(4)
C10 Fe1 C13 C17 155.1(3)
C10 Fe1 C15 C14 74.5(4)
C10 Fe1 C15 C16 -165.9(3)
C10 Fe1 C16 C15 47.5(9)
C10 Fe1 C16 C17 166.3(7)
C10 Fe1 C17 C13 -53.1(6)
C10 Fe1 C17 C16 -172.2(4)
C10 C11 C12 Fe1 -59.1(3)
C10 C11 C12 C8 0.4(5)
C11 Fe1 C14 C13 158.1(3)
C11 Fe1 C14 C15 -82.9(3)
C11 Fe1 C8 C7 156.0(4)
C11 Fe1 C8 C12 37.4(3)
C11 Fe1 C8 C9 -81.1(3)
C11 Fe1 C10 C9 119.6(4)
C11 Fe1 C12 C8 -119.7(4)
C11 Fe1 C9 C8 82.0(3)
C11 Fe1 C9 C10 -37.8(3)
C11 Fe1 C13 C14 -49.4(7)
C11 Fe1 C13 C17 -169.5(5)
C11 Fe1 C15 C14 115.6(3)
C11 Fe1 C15 C16 -124.8(3)
C11 Fe1 C16 C15 75.1(4)
C11 Fe1 C16 C17 -166.0(3)
C11 Fe1 C17 C13 163.9(7)
C11 Fe1 C17 C16 44.8(9)
C11 C10 C9 Fe1 58.9(3)
C11 C10 C9 C8 0.2(6)
C12 Fe1 C14 C13 -164.8(4)
C12 Fe1 C14 C15 -45.8(6)
C12 Fe1 C8 C7 118.6(5)
C12 Fe1 C8 C9 -118.5(4)
C12 Fe1 C10 C11 -37.6(3)
C12 Fe1 C10 C9 82.0(3)
C12 Fe1 C11 C10 119.3(4)
C12 Fe1 C9 C8 38.1(3)
C12 Fe1 C9 C10 -81.6(3)
C12 Fe1 C13 C14 156.1(7)
C12 Fe1 C13 C17 36.1(9)
C12 Fe1 C15 C14 158.8(3)
C12 Fe1 C15 C16 -81.6(4)
C12 Fe1 C16 C15 115.2(3)
C12 Fe1 C16 C17 -126.0(3)
C12 Fe1 C17 C13 -168.0(3)
C12 Fe1 C17 C16 72.9(4)
C12 C8 C9 Fe1 -59.3(3)
C12 C8 C9 C10 0.1(6)
C9 Fe1 C14 C13 73.0(4)
C9 Fe1 C14 C15 -168.0(3)
C9 Fe1 C8 C7 -122.9(5)
C9 Fe1 C8 C12 118.5(4)
C9 Fe1 C10 C11 -119.6(4)
C9 Fe1 C11 C10 37.2(3)
C9 Fe1 C11 C12 -82.1(3)
C9 Fe1 C12 C8 -38.5(3)
C9 Fe1 C12 C11 81.2(3)
C9 Fe1 C13 C14 -127.2(3)
C9 Fe1 C13 C17 112.7(4)
C9 Fe1 C15 C14 41.3(9)
C9 Fe1 C15 C16 160.9(8)
C9 Fe1 C16 C15 -169.8(4)
C9 Fe1 C16 C17 -50.9(6)
C9 Fe1 C17 C13 -84.8(4)
C9 Fe1 C17 C16 156.1(3)
C9 C8 C12 Fe1 59.5(3)
C9 C8 C12 C11 -0.3(5)
C9 C10 C11 Fe1 -59.0(3)
C9 C10 C11 C12 -0.3(6)
C13 Fe1 C14 C15 119.0(4)
C13 Fe1 C8 C7 -47.1(5)
C13 Fe1 C8 C12 -165.7(3)
C13 Fe1 C8 C9 75.8(4)
C13 Fe1 C10 C11 158.0(3)
C13 Fe1 C10 C9 -82.3(3)
C13 Fe1 C11 C10 -49.7(6)
C13 Fe1 C11 C12 -169.0(5)
C13 Fe1 C12 C8 44.0(9)
C13 Fe1 C12 C11 163.7(7)
C13 Fe1 C9 C8 -124.4(3)
C13 Fe1 C9 C10 115.8(3)
C13 Fe1 C15 C14 -37.9(3)
C13 Fe1 C15 C16 81.7(3)
C13 Fe1 C16 C15 -81.6(4)
C13 Fe1 C16 C17 37.3(3)
C13 Fe1 C17 C16 -119.1(5)
C13 C14 C15 Fe1 59.2(4)
C13 C14 C15 C16 0.5(6)
C15 Fe1 C14 C13 -119.0(4)
C15 Fe1 C8 C7 66.8(6)
C15 Fe1 C8 C12 -51.8(5)
C15 Fe1 C8 C9 -170.2(4)
C15 Fe1 C10 C11 72.6(4)
C15 Fe1 C10 C9 -167.8(3)
C15 Fe1 C11 C10 -127.9(3)
C15 Fe1 C11 C12 112.8(3)
C15 Fe1 C12 C8 155.2(3)
C15 Fe1 C12 C11 -85.1(3)
C15 Fe1 C9 C8 161.4(8)
C15 Fe1 C9 C10 41.7(9)
C15 Fe1 C13 C14 37.9(3)
C15 Fe1 C13 C17 -82.2(4)
C15 Fe1 C16 C17 118.9(5)
C15 Fe1 C17 C13 81.4(4)
C15 Fe1 C17 C16 -37.7(3)
C15 C14 C13 Fe1 -59.2(4)
C15 C14 C13 C17 -0.5(6)
C15 C16 C17 Fe1 60.1(4)
C15 C16 C17 C13 0.0(6)
C16 Fe1 C14 C13 -81.5(3)
C16 Fe1 C14 C15 37.5(3)
C16 Fe1 C8 C7 35.2(5)
C16 Fe1 C8 C12 -83.4(3)
C16 Fe1 C8 C9 158.1(3)
C16 Fe1 C10 C11 34.9(9)
C16 Fe1 C10 C9 154.5(7)
C16 Fe1 C11 C10 -169.4(3)
C16 Fe1 C11 C12 71.3(4)
C16 Fe1 C12 C8 113.1(3)
C16 Fe1 C12 C11 -127.2(3)
C16 Fe1 C9 C8 -46.2(6)
C16 Fe1 C9 C10 -165.9(4)
C16 Fe1 C13 C14 81.7(3)
C16 Fe1 C13 C17 -38.4(4)
C16 Fe1 C15 C14 -119.6(4)
C16 Fe1 C17 C13 119.1(5)
C17 Fe1 C14 C13 -36.9(3)
C17 Fe1 C14 C15 82.1(3)
C17 Fe1 C8 C7 -7.9(4)
C17 Fe1 C8 C12 -126.5(3)
C17 Fe1 C8 C9 115.0(3)
C17 Fe1 C10 C11 -165.2(4)
C17 Fe1 C10 C9 -45.6(6)
C17 Fe1 C11 C10 155.4(8)
C17 Fe1 C11 C12 36.1(9)
C17 Fe1 C12 C8 71.9(4)
C17 Fe1 C12 C11 -168.4(3)
C17 Fe1 C9 C8 -81.9(3)
C17 Fe1 C9 C10 158.4(3)
C17 Fe1 C13 C14 120.1(5)
C17 Fe1 C15 C14 -81.2(3)
C17 Fe1 C15 C16 38.4(3)
C17 Fe1 C16 C15 -118.9(5)
C29 Fe2 C25 C24 -116.3(5)
C29 Fe2 C25 C26 119.0(4)
C29 Fe2 C26 C25 -38.1(3)
C29 Fe2 C26 C27 80.9(3)
C29 Fe2 C27 C26 -82.1(3)
C29 Fe2 C27 C28 37.3(3)
C29 Fe2 C28 C27 -119.6(4)
C29 Fe2 C30 C34 131.4(3)
C29 Fe2 C30 C31 -109.8(3)
C29 Fe2 C34 C30 -69.2(4)
C29 Fe2 C34 C33 171.5(3)
C29 Fe2 C33 C34 -35.7(12)
C29 Fe2 C33 C32 -155.1(10)
C29 Fe2 C32 C33 170.9(4)
C29 Fe2 C32 C31 52.5(6)
C29 Fe2 C31 C30 87.8(3)
C29 Fe2 C31 C32 -153.0(3)
C29 C25 C26 Fe2 58.8(3)
C29 C25 C26 C27 -0.6(6)
